data_2020171
loop_
_publ_author_name
'Charpin, P.'
'Lance, M.'
'Nierlich, M.'
'Vigner, J.'
'Lambard, J.'

_publ_section_title
;
 Structures of oxonium pentafluorozirconate mono- and dihydrates.
;
_journal_name_full 'Acta Crystallographica C (39,1983-)'
_journal_page_first 1698
_journal_page_last 1701
_journal_volume 44
_journal_year 1988
_chemical_formula_sum 'F5 H5 O2 Zr'
_chemical_name_systematic 'Zr F5 H3 O (H2 O)'
_space_group_IT_number 65
_symmetry_space_group_name_Hall '-C 2 2'
_symmetry_space_group_name_H-M 'C m m m'
_cell_angle_alpha 90
_cell_angle_beta 90
_cell_angle_gamma 90
_cell_formula_units_Z 4
_cell_length_a 6.62
_cell_length_b 9.858
_cell_length_c 8.066
_cell_volume 526.387
_citation_journal_id_ASTM ACSCEE
_cod_data_source_file Charpin_ACSCEE_1988_957.cif
_cod_data_source_block H5F5O2Zr1
_cod_original_cell_volume 526.3868
_cod_original_formula_sum 'H5 F5 O2 Zr1'
_cod_database_code 2020171

loop_
_symmetry_equiv_pos_as_xyz
x,y,z
-x,-y,z
x,-y,-z
-x,y,-z
-x,-y,-z
x,y,-z
-x,y,z
x,-y,z
x+1/2,y+1/2,z
-x+1/2,-y+1/2,z
x+1/2,-y+1/2,-z
-x+1/2,y+1/2,-z
-x+1/2,-y+1/2,-z
x+1/2,y+1/2,-z
-x+1/2,y+1/2,z
x+1/2,-y+1/2,z

loop_
_atom_site_label
_atom_site_type_symbol
_atom_site_fract_x
_atom_site_fract_y
_atom_site_fract_z
_atom_site_occupancy
_atom_site_U_iso_or_equiv
F1 F-1 0.3049 0.1371 0 1 0.0
O2 O-2 0.105 0.117 0.5 0.5 0.0
O1 O-2 0 0.5 0.35 1 0.0
Zr1 Zr+4 0 0.1832 0 1 0.0
F3 F-1 0 0.2463 0.2392 1 0.0
F2 F-1 0 0 0.1463 1 0.0
